data_7713166
loop_
_publ_author_name
'Josa, Dana'
'Aguil\`a, David'
'Fontava, Pere'
'Soto-Cerrato, Vanessa'
'Herrera-Ram\'irez, Piedad'
'Rafols, Laia'
'Grabulosa, Arnald'
'Gamez, Patrick'

_publ_section_title
;
 Cytotoxicity of osmium(II) and cycloosmated half-sandwich complexes from
 1-pyrenyl-containing phosphane ligands
;
_journal_name_full 'Dalton Transactions'
_journal_paper_doi 10.1039/D3DT00743J
_journal_year 2023
_chemical_formula_moiety 'C38 H32 I P Ru'
_chemical_formula_sum 'C38 H32 I P Ru'
_chemical_formula_weight 747.57
_space_group_crystal_system monoclinic
_space_group_IT_number 14
_space_group_name_Hall '-P 2ybc'
_space_group_name_H-M_alt 'P 1 21/c 1'
_atom_sites_solution_hydrogens geom
_audit_creation_date 2020-09-16
_audit_creation_method
;
Olex2 1.2
(compiled 2018.05.29 svn.r3508 for OlexSys, GUI svn.r5506)
;
_audit_update_record
;
2023-01-23 deposited with the CCDC.	2023-05-26 downloaded from the CCDC.
;
_cell_angle_alpha 90
_cell_angle_beta 95.658(3)
_cell_angle_gamma 90
_cell_formula_units_Z 4
_cell_length_a 8.7245(4)
_cell_length_b 8.5212(5)
_cell_length_c 39.477(2)
_cell_measurement_reflns_used 3012
_cell_measurement_temperature 100(2)
_cell_measurement_theta_max 24.97
_cell_measurement_theta_min 2.35
_cell_volume 2920.5(3)
_computing_molecular_graphics 'Olex2 (Dolomanov et al., 2009)'
_computing_publication_material 'Olex2 (Dolomanov et al., 2009)'
_computing_structure_refinement 'ShelXL (Sheldrick, 2015)'
_computing_structure_solution 'SHELXT 2014/5 (Sheldrick, 2014)'
_diffrn_ambient_temperature 100.1
_diffrn_measured_fraction_theta_full 0.995
_diffrn_measured_fraction_theta_max 0.995
_diffrn_measurement_device_type 'Bruker APEX-II CCD'
_diffrn_measurement_method '\f and \w scans'
_diffrn_radiation_type MoK\a
_diffrn_radiation_wavelength 0.71073
_diffrn_reflns_av_R_equivalents 0.0579
_diffrn_reflns_av_unetI/netI 0.0670
_diffrn_reflns_Laue_measured_fraction_full 0.995
_diffrn_reflns_Laue_measured_fraction_max 0.995
_diffrn_reflns_limit_h_max 10
_diffrn_reflns_limit_h_min -10
_diffrn_reflns_limit_k_max 8
_diffrn_reflns_limit_k_min -10
_diffrn_reflns_limit_l_max 38
_diffrn_reflns_limit_l_min -48
_diffrn_reflns_number 17004
_diffrn_reflns_point_group_measured_fraction_full 0.995
_diffrn_reflns_point_group_measured_fraction_max 0.995
_diffrn_reflns_theta_full 25.242
_diffrn_reflns_theta_max 26.021
_diffrn_reflns_theta_min 3.282
_diffrn_standards_number 0
_exptl_absorpt_coefficient_mu 1.676
_exptl_absorpt_correction_T_max 0.7454
_exptl_absorpt_correction_T_min 0.6483
_exptl_absorpt_correction_type multi-scan
_exptl_absorpt_process_details
;
SADABS-2016/2 (Bruker,2016/2) was used for absorption correction.
wR2(int) was 0.1209 before and 0.0517 after correction.
The Ratio of minimum to maximum transmission is 0.8697.
The \l/2 correction factor is Not present.
;
_exptl_crystal_colour black
_exptl_crystal_density_diffrn 1.700
_exptl_crystal_description plate
_exptl_crystal_F_000 1488
_exptl_crystal_size_max 0.13
_exptl_crystal_size_mid 0.06
_exptl_crystal_size_min 0.04
_refine_diff_density_max 0.849
_refine_diff_density_min -0.797
_refine_diff_density_rms 0.138
_refine_ls_extinction_method none
_refine_ls_goodness_of_fit_ref 1.030
_refine_ls_hydrogen_treatment constr
_refine_ls_matrix_type full
_refine_ls_number_parameters 373
_refine_ls_number_reflns 5722
_refine_ls_number_restraints 0
_refine_ls_restrained_S_all 1.030
_refine_ls_R_factor_all 0.0669
_refine_ls_R_factor_gt 0.0459
_refine_ls_shift/su_max 0.001
_refine_ls_shift/su_mean 0.000
_refine_ls_structure_factor_coef Fsqd
_refine_ls_weighting_details 'w=1/[\s^2^(Fo^2^)+(0.0310P)^2^+7.6386P] where P=(Fo^2^+2Fc^2^)/3'
_refine_ls_weighting_scheme calc
_refine_ls_wR_factor_gt 0.0889
_refine_ls_wR_factor_ref 0.0968
_reflns_Friedel_coverage 0.000
_reflns_number_gt 4362
_reflns_number_total 5722
_reflns_threshold_expression 'I > 2\s(I)'
_cod_data_source_file d3dt00743j2.cif
_cod_data_source_block 1873_djh5_0m_a
_cod_database_code 7713166
_shelx_shelxl_version_number 2017/1
_shelx_space_group_comment
;
The symmetry employed for this shelxl refinement is uniquely defined
by the following loop, which should always be used as a source of
symmetry information in preference to the above space-group names.
They are only intended as comments.
;
_olex2_refinement_description
;
1. Fixed Uiso
 At 1.2 times of:
  All C(H) groups
 At 1.5 times of:
  All C(H,H,H) groups
2.a Ternary CH refined with riding coordinates:
 C8(H8)
2.b Aromatic/amide H refined with riding coordinates:
 C32(H32), C29(H29), C33(H33), C12(H12), C17(H17), C37(H37), C36(H36), C4(H4),
 C7(H7), C13(H13), C15(H15), C34(H34), C16(H16), C6(H6), C3(H3), C24(H24),
 C23(H23), C14(H14), C21(H21), C18(H18), C19(H19), C20(H20)
2.c Idealised Me refined as rotating group:
 C1(H1A,H1B,H1C), C10(H10A,H10B,H10C), C9(H9A,H9B,H9C)
;
_olex2_submission_special_instructions 'No special instructions were received'

loop_
_space_group_symop_operation_xyz
'x, y, z'
'-x, y+1/2, -z+1/2'
'-x, -y, -z'
'x, -y-1/2, z-1/2'

loop_
_atom_site_label
_atom_site_type_symbol
_atom_site_fract_x
_atom_site_fract_y
_atom_site_fract_z
_atom_site_U_iso_or_equiv
_atom_site_adp_type
_atom_site_occupancy
_atom_site_site_symmetry_order
_atom_site_calc_flag
_atom_site_refinement_flags_posn
_atom_site_refinement_flags_adp
_atom_site_refinement_flags_occupancy
_atom_site_disorder_assembly
_atom_site_disorder_group
I1 I 0.21248(4) 0.88429(4) 0.40750(2) 0.02262(11) Uani 1 1 d . . . . .
Ru1 Ru 0.29761(5) 0.59065(5) 0.38978(2) 0.01568(12) Uani 1 1 d . . . . .
P1 P 0.55463(15) 0.64178(16) 0.40151(3) 0.0154(3) Uani 1 1 d . . . . .
C32 C 0.1198(6) 0.8434(7) 0.26310(13) 0.0229(13) Uani 1 1 d . . . . .
H32 H 0.019940 0.803298 0.265610 0.027 Uiso 1 1 calc R . . . .
C29 C 0.2219(6) 0.7310(6) 0.31928(13) 0.0184(12) Uani 1 1 d . . . . .
H29 H 0.122238 0.691588 0.322254 0.022 Uiso 1 1 calc R . . . .
C11 C 0.6274(6) 0.7435(6) 0.44076(13) 0.0171(12) Uani 1 1 d . . . . .
C31 C 0.3898(6) 0.8735(6) 0.28358(13) 0.0159(11) Uani 1 1 d . . . . .
C30 C 0.2404(6) 0.8159(6) 0.28814(13) 0.0165(11) Uani 1 1 d . . . . .
C28 C 0.3355(6) 0.7034(6) 0.34444(13) 0.0167(11) Uani 1 1 d . . . . .
C35 C 0.4155(6) 0.9580(6) 0.25365(14) 0.0213(12) Uani 1 1 d . . . . .
C33 C 0.1462(7) 0.9300(7) 0.23432(14) 0.0274(14) Uani 1 1 d . . . . .
H33 H 0.062169 0.950471 0.217720 0.033 Uiso 1 1 calc R . . . .
C12 C 0.5323(7) 0.7617(7) 0.46689(14) 0.0257(14) Uani 1 1 d . . . . .
H12 H 0.428074 0.727969 0.463572 0.031 Uiso 1 1 calc R . . . .
C17 C 0.7125(6) 0.3939(7) 0.43683(15) 0.0233(13) Uani 1 1 d . . . . .
H17 H 0.688668 0.445233 0.457020 0.028 Uiso 1 1 calc R . . . .
C37 C 0.6860(7) 0.9845(6) 0.27330(14) 0.0220(13) Uani 1 1 d . . . . .
H37 H 0.785892 1.021192 0.269642 0.026 Uiso 1 1 calc R . . . .
C36 C 0.5683(7) 1.0108(7) 0.24939(14) 0.0253(14) Uani 1 1 d . . . . .
H36 H 0.586793 1.065563 0.229228 0.030 Uiso 1 1 calc R . . . .
C4 C 0.0844(6) 0.4588(7) 0.36960(14) 0.0233(13) Uani 1 1 d . . . . .
H4 H 0.007063 0.485168 0.351870 0.028 Uiso 1 1 calc R . . . .
C7 C 0.3043(6) 0.3764(7) 0.42363(14) 0.0234(13) Uani 1 1 d . . . . .
H7 H 0.378452 0.344889 0.441576 0.028 Uiso 1 1 calc R . . . .
C00I C 0.6724(6) 0.4635(7) 0.40522(14) 0.0192(12) Uani 1 1 d . . . . .
C25 C 0.6648(6) 0.9029(6) 0.30411(13) 0.0201(12) Uani 1 1 d . . . . .
C13 C 0.5879(7) 0.8281(7) 0.49741(14) 0.0282(14) Uani 1 1 d . . . . .
H13 H 0.521544 0.840617 0.514914 0.034 Uiso 1 1 calc R . . . .
C15 C 0.8364(7) 0.8583(7) 0.47757(14) 0.0267(14) Uani 1 1 d . . . . .
H15 H 0.941013 0.890306 0.481201 0.032 Uiso 1 1 calc R . . . .
C34 C 0.2879(7) 0.9865(7) 0.22910(14) 0.0236(13) Uani 1 1 d . . . . .
H34 H 0.301580 1.044824 0.209110 0.028 Uiso 1 1 calc R . . . .
C16 C 0.7806(7) 0.7925(7) 0.44675(15) 0.0255(13) Uani 1 1 d . . . . .
H16 H 0.847608 0.780418 0.429356 0.031 Uiso 1 1 calc R . . . .
C2 C 0.1776(6) 0.4653(7) 0.43116(14) 0.0215(13) Uani 1 1 d . . . . .
C6 C 0.3245(6) 0.3323(6) 0.38973(14) 0.0229(13) Uani 1 1 d . . . . .
H6 H 0.413966 0.274831 0.385482 0.027 Uiso 1 1 calc R . . . .
C27 C 0.4881(6) 0.7648(6) 0.33939(13) 0.0147(11) Uani 1 1 d . . . . .
C3 C 0.0681(6) 0.5072(7) 0.40319(14) 0.0233(13) Uani 1 1 d . . . . .
H3 H -0.018278 0.569580 0.407413 0.028 Uiso 1 1 calc R . . . .
C22 C 0.6118(6) 0.7430(6) 0.36478(13) 0.0164(11) Uani 1 1 d . . . . .
C5 C 0.2152(6) 0.3712(6) 0.36192(14) 0.0212(12) Uani 1 1 d . . . . .
C24 C 0.7860(6) 0.8720(6) 0.32931(14) 0.0205(12) Uani 1 1 d . . . . .
H24 H 0.887407 0.904930 0.325907 0.025 Uiso 1 1 calc R . . . .
C23 C 0.7603(6) 0.7946(6) 0.35900(13) 0.0180(12) Uani 1 1 d . . . . .
H23 H 0.844182 0.775872 0.375754 0.022 Uiso 1 1 calc R . . . .
C14 C 0.7412(7) 0.8773(7) 0.50288(15) 0.0293(14) Uani 1 1 d . . . . .
H14 H 0.779088 0.923580 0.523953 0.035 Uiso 1 1 calc R . . . .
C26 C 0.5150(6) 0.8479(6) 0.30903(13) 0.0137(11) Uani 1 1 d . . . . .
C21 C 0.7068(6) 0.3854(7) 0.37586(15) 0.0241(13) Uani 1 1 d . . . . .
H21 H 0.680588 0.431518 0.354154 0.029 Uiso 1 1 calc R . . . .
C8 C 0.2285(6) 0.3162(7) 0.32594(14) 0.0239(13) Uani 1 1 d . . . . .
H8 H 0.194842 0.404296 0.310200 0.029 Uiso 1 1 calc R . . . .
C1 C 0.1532(7) 0.5150(7) 0.46643(14) 0.0264(14) Uani 1 1 d . . . . .
H1A H 0.247027 0.495074 0.481586 0.040 Uiso 1 1 calc GR . . . .
H1B H 0.067509 0.455371 0.474327 0.040 Uiso 1 1 calc GR . . . .
H1C H 0.129016 0.627322 0.466569 0.040 Uiso 1 1 calc GR . . . .
C18 C 0.7876(7) 0.2492(7) 0.43888(18) 0.0354(16) Uani 1 1 d . . . . .
H18 H 0.815691 0.202452 0.460450 0.042 Uiso 1 1 calc R . . . .
C19 C 0.8213(7) 0.1735(7) 0.40941(18) 0.0349(16) Uani 1 1 d . . . . .
H19 H 0.873478 0.075505 0.410792 0.042 Uiso 1 1 calc R . . . .
C20 C 0.7794(7) 0.2402(7) 0.37831(17) 0.0326(15) Uani 1 1 d . . . . .
H20 H 0.800124 0.186479 0.358178 0.039 Uiso 1 1 calc R . . . .
C10 C 0.1162(7) 0.1804(7) 0.31854(14) 0.0298(15) Uani 1 1 d . . . . .
H10A H 0.146369 0.092517 0.333775 0.045 Uiso 1 1 calc GR . . . .
H10B H 0.118125 0.146746 0.294848 0.045 Uiso 1 1 calc GR . . . .
H10C H 0.011938 0.214684 0.322248 0.045 Uiso 1 1 calc GR . . . .
C9 C 0.3886(7) 0.2696(8) 0.31898(14) 0.0313(15) Uani 1 1 d . . . . .
H9A H 0.460713 0.353894 0.326337 0.047 Uiso 1 1 calc GR . . . .
H9B H 0.391030 0.251180 0.294537 0.047 Uiso 1 1 calc GR . . . .
H9C H 0.418315 0.173335 0.331532 0.047 Uiso 1 1 calc GR . . . .

loop_
_atom_site_aniso_label
_atom_site_aniso_U_11
_atom_site_aniso_U_22
_atom_site_aniso_U_33
_atom_site_aniso_U_23
_atom_site_aniso_U_13
_atom_site_aniso_U_12
I1 0.0250(2) 0.0232(2) 0.0196(2) -0.00308(16) 0.00174(15) 0.00675(16)
Ru1 0.0157(2) 0.0179(2) 0.0137(2) 0.00037(19) 0.00278(17) -0.00028(18)
P1 0.0172(7) 0.0163(7) 0.0126(7) -0.0003(6) 0.0004(5) 0.0006(6)
C32 0.025(3) 0.025(3) 0.018(3) -0.003(3) -0.002(2) 0.004(3)
C29 0.017(3) 0.021(3) 0.017(3) -0.004(2) 0.006(2) 0.000(2)
C11 0.025(3) 0.012(3) 0.014(3) 0.000(2) 0.000(2) 0.006(2)
C31 0.023(3) 0.010(3) 0.015(3) 0.001(2) 0.006(2) 0.001(2)
C30 0.024(3) 0.010(3) 0.015(3) -0.004(2) 0.000(2) -0.001(2)
C28 0.019(3) 0.016(3) 0.016(3) -0.003(2) 0.005(2) 0.001(2)
C35 0.031(3) 0.016(3) 0.017(3) -0.003(2) 0.006(2) -0.001(2)
C33 0.034(3) 0.030(4) 0.017(3) 0.003(3) -0.007(3) 0.005(3)
C12 0.033(3) 0.025(3) 0.019(3) 0.005(3) 0.001(2) 0.014(3)
C17 0.020(3) 0.024(3) 0.025(3) 0.002(3) -0.001(2) -0.002(3)
C37 0.026(3) 0.021(3) 0.021(3) 0.000(3) 0.012(3) -0.005(2)
C36 0.035(3) 0.024(3) 0.018(3) 0.001(3) 0.006(3) 0.001(3)
C4 0.024(3) 0.027(3) 0.018(3) 0.004(3) -0.001(2) -0.010(3)
C7 0.028(3) 0.023(3) 0.019(3) 0.007(3) 0.004(2) -0.001(3)
C00I 0.013(3) 0.022(3) 0.023(3) -0.004(3) 0.003(2) -0.004(2)
C25 0.023(3) 0.019(3) 0.019(3) -0.003(2) 0.004(2) 0.001(2)
C13 0.041(4) 0.032(4) 0.011(3) 0.003(3) 0.003(3) 0.016(3)
C15 0.034(3) 0.019(3) 0.025(3) -0.002(3) -0.006(3) -0.004(3)
C34 0.041(4) 0.020(3) 0.009(3) 0.004(2) 0.003(3) -0.002(3)
C16 0.027(3) 0.026(3) 0.024(3) -0.004(3) 0.001(2) -0.004(3)
C2 0.020(3) 0.026(3) 0.020(3) 0.003(3) 0.008(2) -0.004(2)
C6 0.022(3) 0.015(3) 0.032(3) 0.000(3) 0.004(3) -0.002(2)
C27 0.020(3) 0.008(3) 0.017(3) -0.002(2) 0.003(2) 0.002(2)
C3 0.017(3) 0.029(3) 0.025(3) 0.007(3) 0.008(2) 0.001(2)
C22 0.019(3) 0.015(3) 0.015(3) -0.003(2) 0.004(2) 0.003(2)
C5 0.020(3) 0.020(3) 0.023(3) 0.001(3) 0.002(2) -0.004(2)
C24 0.020(3) 0.017(3) 0.025(3) -0.004(3) 0.005(2) -0.003(2)
C23 0.018(3) 0.022(3) 0.014(3) 0.002(2) -0.001(2) 0.000(2)
C14 0.046(4) 0.019(3) 0.020(3) -0.003(3) -0.009(3) 0.003(3)
C26 0.019(3) 0.009(3) 0.014(3) -0.004(2) 0.003(2) 0.000(2)
C21 0.026(3) 0.019(3) 0.028(3) -0.001(3) 0.004(2) -0.002(3)
C8 0.028(3) 0.021(3) 0.021(3) -0.001(3) -0.001(2) -0.008(3)
C1 0.029(3) 0.035(4) 0.016(3) 0.002(3) 0.012(3) 0.003(3)
C18 0.032(3) 0.031(4) 0.043(4) 0.019(3) 0.005(3) 0.008(3)
C19 0.036(4) 0.012(3) 0.059(5) 0.009(3) 0.015(3) 0.006(3)
C20 0.032(3) 0.021(3) 0.047(4) -0.011(3) 0.016(3) -0.005(3)
C10 0.045(4) 0.024(3) 0.019(3) -0.002(3) -0.004(3) -0.008(3)
C9 0.041(4) 0.038(4) 0.016(3) -0.003(3) 0.008(3) -0.002(3)

loop_
_atom_type_symbol
_atom_type_description
_atom_type_scat_dispersion_real
_atom_type_scat_dispersion_imag
_atom_type_scat_source
C C 0.0033 0.0016 'International Tables Vol C Tables 4.2.6.8 and 6.1.1.4'
H H 0.0000 0.0000 'International Tables Vol C Tables 4.2.6.8 and 6.1.1.4'
I I -0.4742 1.8119 'International Tables Vol C Tables 4.2.6.8 and 6.1.1.4'
P P 0.1023 0.0942 'International Tables Vol C Tables 4.2.6.8 and 6.1.1.4'
Ru Ru -1.2594 0.8363 'International Tables Vol C Tables 4.2.6.8 and 6.1.1.4'

loop_
_geom_angle_atom_site_label_1
_geom_angle_atom_site_label_2
_geom_angle_atom_site_label_3
_geom_angle
_geom_angle_site_symmetry_1
_geom_angle_site_symmetry_3
_geom_angle_publ_flag
P1 Ru1 I1 93.43(4) . . ?
P1 Ru1 C2 116.93(14) . . ?
C28 Ru1 I1 82.37(14) . . ?
C28 Ru1 P1 81.43(15) . . ?
C28 Ru1 C4 97.0(2) . . ?
C28 Ru1 C7 151.9(2) . . ?
C28 Ru1 C2 161.6(2) . . ?
C28 Ru1 C6 115.6(2) . . ?
C28 Ru1 C3 124.8(2) . . ?
C28 Ru1 C5 91.9(2) . . ?
C4 Ru1 I1 108.23(15) . . ?
C4 Ru1 P1 157.93(16) . . ?
C4 Ru1 C7 77.2(2) . . ?
C4 Ru1 C2 66.4(2) . . ?
C4 Ru1 C5 36.8(2) . . ?
C7 Ru1 I1 125.64(14) . . ?
C7 Ru1 P1 93.82(15) . . ?
C7 Ru1 C2 35.74(19) . . ?
C2 Ru1 I1 95.16(15) . . ?
C6 Ru1 I1 161.13(15) . . ?
C6 Ru1 P1 95.04(15) . . ?
C6 Ru1 C4 65.6(2) . . ?
C6 Ru1 C7 36.93(19) . . ?
C6 Ru1 C2 66.0(2) . . ?
C6 Ru1 C3 77.4(2) . . ?
C6 Ru1 C5 37.09(19) . . ?
C3 Ru1 I1 87.59(15) . . ?
C3 Ru1 P1 153.59(15) . . ?
C3 Ru1 C4 36.60(19) . . ?
C3 Ru1 C7 64.8(2) . . ?
C3 Ru1 C2 36.87(19) . . ?
C3 Ru1 C5 66.5(2) . . ?
C5 Ru1 I1 143.84(14) . . ?
C5 Ru1 P1 121.12(14) . . ?
C5 Ru1 C7 66.8(2) . . ?
C5 Ru1 C2 79.3(2) . . ?
C11 P1 Ru1 120.80(18) . . ?
C00I P1 Ru1 112.91(17) . . ?
C00I P1 C11 100.4(2) . . ?
C22 P1 Ru1 105.80(17) . . ?
C22 P1 C11 110.7(2) . . ?
C22 P1 C00I 105.3(2) . . ?
C30 C32 H32 120.2 . . ?
C30 C32 C33 119.6(5) . . ?
C33 C32 H32 120.2 . . ?
C30 C29 H29 117.5 . . ?
C28 C29 H29 117.5 . . ?
C28 C29 C30 125.1(5) . . ?
C12 C11 P1 119.7(4) . . ?
C12 C11 C16 118.1(5) . . ?
C16 C11 P1 122.0(4) . . ?
C30 C31 C26 120.4(5) . . ?
C35 C31 C30 120.2(5) . . ?
C35 C31 C26 119.4(5) . . ?
C32 C30 C29 123.2(5) . . ?
C32 C30 C31 119.4(5) . . ?
C31 C30 C29 117.4(5) . . ?
C29 C28 Ru1 122.9(4) . . ?
C29 C28 C27 116.7(5) . . ?
C27 C28 Ru1 120.3(4) . . ?
C31 C35 C36 118.8(5) . . ?
C31 C35 C34 118.4(5) . . ?
C34 C35 C36 122.8(5) . . ?
C32 C33 H33 118.8 . . ?
C34 C33 C32 122.4(5) . . ?
C34 C33 H33 118.8 . . ?
C11 C12 H12 119.7 . . ?
C13 C12 C11 120.6(6) . . ?
C13 C12 H12 119.7 . . ?
C00I C17 H17 119.9 . . ?
C00I C17 C18 120.2(6) . . ?
C18 C17 H17 119.9 . . ?
C36 C37 H37 119.2 . . ?
C36 C37 C25 121.7(5) . . ?
C25 C37 H37 119.2 . . ?
C35 C36 H36 119.3 . . ?
C37 C36 C35 121.4(5) . . ?
C37 C36 H36 119.3 . . ?
Ru1 C4 H4 130.2 . . ?
C3 C4 Ru1 71.2(3) . . ?
C3 C4 H4 119.6 . . ?
C3 C4 C5 120.8(5) . . ?
C5 C4 Ru1 71.6(3) . . ?
C5 C4 H4 119.6 . . ?
Ru1 C7 H7 130.2 . . ?
C2 C7 Ru1 73.3(3) . . ?
C2 C7 H7 119.3 . . ?
C2 C7 C6 121.3(5) . . ?
C6 C7 Ru1 69.8(3) . . ?
C6 C7 H7 119.3 . . ?
C17 C00I P1 120.9(4) . . ?
C17 C00I C21 119.0(5) . . ?
C21 C00I P1 119.6(4) . . ?
C24 C25 C37 122.9(5) . . ?
C24 C25 C26 118.7(5) . . ?
C26 C25 C37 118.4(5) . . ?
C12 C13 H13 119.7 . . ?
C12 C13 C14 120.5(6) . . ?
C14 C13 H13 119.7 . . ?
C16 C15 H15 119.9 . . ?
C14 C15 H15 119.9 . . ?
C14 C15 C16 120.2(6) . . ?
C35 C34 H34 120.1 . . ?
C33 C34 C35 119.9(5) . . ?
C33 C34 H34 120.1 . . ?
C11 C16 H16 119.4 . . ?
C15 C16 C11 121.1(5) . . ?
C15 C16 H16 119.4 . . ?
C7 C2 Ru1 71.0(3) . . ?
C7 C2 C3 116.9(5) . . ?
C7 C2 C1 122.8(5) . . ?
C3 C2 Ru1 69.6(3) . . ?
C3 C2 C1 120.2(5) . . ?
C1 C2 Ru1 130.6(4) . . ?
Ru1 C6 H6 127.0 . . ?
C7 C6 Ru1 73.3(3) . . ?
C7 C6 H6 119.0 . . ?
C7 C6 C5 122.1(5) . . ?
C5 C6 Ru1 72.9(3) . . ?
C5 C6 H6 119.0 . . ?
C22 C27 C28 119.9(5) . . ?
C22 C27 C26 118.9(5) . . ?
C26 C27 C28 121.1(5) . . ?
Ru1 C3 H3 127.4 . . ?
C4 C3 Ru1 72.2(3) . . ?
C4 C3 C2 122.1(5) . . ?
C4 C3 H3 119.0 . . ?
C2 C3 Ru1 73.6(3) . . ?
C2 C3 H3 119.0 . . ?
C27 C22 P1 112.5(4) . . ?
C23 C22 P1 127.8(4) . . ?
C23 C22 C27 119.7(5) . . ?
C4 C5 Ru1 71.5(3) . . ?
C4 C5 C8 120.1(5) . . ?
C6 C5 Ru1 70.0(3) . . ?
C6 C5 C4 116.7(5) . . ?
C6 C5 C8 123.1(5) . . ?
C8 C5 Ru1 131.8(4) . . ?
C25 C24 H24 119.4 . . ?
C23 C24 C25 121.1(5) . . ?
C23 C24 H24 119.4 . . ?
C22 C23 H23 119.5 . . ?
C24 C23 C22 121.0(5) . . ?
C24 C23 H23 119.5 . . ?
C13 C14 H14 120.3 . . ?
C15 C14 C13 119.4(5) . . ?
C15 C14 H14 120.3 . . ?
C31 C26 C27 119.2(4) . . ?
C25 C26 C31 120.3(5) . . ?
C25 C26 C27 120.4(5) . . ?
C00I C21 H21 120.0 . . ?
C20 C21 C00I 120.1(6) . . ?
C20 C21 H21 120.0 . . ?
C5 C8 H8 107.8 . . ?
C5 C8 C10 107.9(5) . . ?
C10 C8 H8 107.8 . . ?
C9 C8 C5 114.4(5) . . ?
C9 C8 H8 107.8 . . ?
C9 C8 C10 110.8(5) . . ?
C2 C1 H1A 109.5 . . ?
C2 C1 H1B 109.5 . . ?
C2 C1 H1C 109.5 . . ?
H1A C1 H1B 109.5 . . ?
H1A C1 H1C 109.5 . . ?
H1B C1 H1C 109.5 . . ?
C17 C18 H18 120.0 . . ?
C19 C18 C17 120.0(6) . . ?
C19 C18 H18 120.0 . . ?
C18 C19 H19 120.0 . . ?
C20 C19 C18 119.9(6) . . ?
C20 C19 H19 120.0 . . ?
C21 C20 H20 119.6 . . ?
C19 C20 C21 120.8(6) . . ?
C19 C20 H20 119.6 . . ?
C8 C10 H10A 109.5 . . ?
C8 C10 H10B 109.5 . . ?
C8 C10 H10C 109.5 . . ?
H10A C10 H10B 109.5 . . ?
H10A C10 H10C 109.5 . . ?
H10B C10 H10C 109.5 . . ?
C8 C9 H9A 109.5 . . ?
C8 C9 H9B 109.5 . . ?
C8 C9 H9C 109.5 . . ?
H9A C9 H9B 109.5 . . ?
H9A C9 H9C 109.5 . . ?
H9B C9 H9C 109.5 . . ?

loop_
_geom_bond_atom_site_label_1
_geom_bond_atom_site_label_2
_geom_bond_distance
_geom_bond_site_symmetry_2
_geom_bond_publ_flag
I1 Ru1 2.7210(6) . ?
Ru1 P1 2.2864(14) . ?
Ru1 C28 2.087(5) . ?
Ru1 C4 2.250(5) . ?
Ru1 C7 2.259(5) . ?
Ru1 C2 2.290(5) . ?
Ru1 C6 2.214(6) . ?
Ru1 C3 2.237(5) . ?
Ru1 C5 2.251(6) . ?
P1 C11 1.833(5) . ?
P1 C00I 1.832(6) . ?
P1 C22 1.799(5) . ?
C32 H32 0.9500 . ?
C32 C30 1.390(7) . ?
C32 C33 1.393(8) . ?
C29 H29 0.9500 . ?
C29 C30 1.449(7) . ?
C29 C28 1.352(7) . ?
C11 C12 1.395(7) . ?
C11 C16 1.399(7) . ?
C31 C30 1.421(7) . ?
C31 C35 1.420(7) . ?
C31 C26 1.426(7) . ?
C28 C27 1.463(7) . ?
C35 C36 1.433(8) . ?
C35 C34 1.423(8) . ?
C33 H33 0.9500 . ?
C33 C34 1.361(8) . ?
C12 H12 0.9500 . ?
C12 C13 1.375(8) . ?
C17 H17 0.9500 . ?
C17 C00I 1.395(8) . ?
C17 C18 1.396(8) . ?
C37 H37 0.9500 . ?
C37 C36 1.343(8) . ?
C37 C25 1.429(7) . ?
C36 H36 0.9500 . ?
C4 H4 0.9500 . ?
C4 C3 1.409(8) . ?
C4 C5 1.421(8) . ?
C7 H7 0.9500 . ?
C7 C2 1.396(8) . ?
C7 C6 1.418(8) . ?
C00I C21 1.395(7) . ?
C25 C24 1.403(7) . ?
C25 C26 1.420(7) . ?
C13 H13 0.9500 . ?
C13 C14 1.399(8) . ?
C15 H15 0.9500 . ?
C15 C16 1.384(7) . ?
C15 C14 1.370(8) . ?
C34 H34 0.9500 . ?
C16 H16 0.9500 . ?
C2 C3 1.432(7) . ?
C2 C1 1.491(7) . ?
C6 H6 0.9500 . ?
C6 C5 1.421(7) . ?
C27 C22 1.410(7) . ?
C27 C26 1.431(7) . ?
C3 H3 0.9500 . ?
C22 C23 1.409(7) . ?
C5 C8 1.511(8) . ?
C24 H24 0.9500 . ?
C24 C23 1.382(7) . ?
C23 H23 0.9500 . ?
C14 H14 0.9500 . ?
C21 H21 0.9500 . ?
C21 C20 1.389(8) . ?
C8 H8 1.0000 . ?
C8 C10 1.526(7) . ?
C8 C9 1.503(8) . ?
C1 H1A 0.9800 . ?
C1 H1B 0.9800 . ?
C1 H1C 0.9800 . ?
C18 H18 0.9500 . ?
C18 C19 1.386(9) . ?
C19 H19 0.9500 . ?
C19 C20 1.369(9) . ?
C20 H20 0.9500 . ?
C10 H10A 0.9800 . ?
C10 H10B 0.9800 . ?
C10 H10C 0.9800 . ?
C9 H9A 0.9800 . ?
C9 H9B 0.9800 . ?
C9 H9C 0.9800 . ?
